data_4518437
loop_
_publ_author_name
'Gupta, Saswata'
'Sabbasani, Venkata R.'
'Su, Siyuan'
'Wink, Donald J.'
'Lee, Daesung'

_publ_section_title
;
 Alkene-Chelated Ruthenium Alkylidenes: A Missing Link to New Catalysts
;
_journal_issue 4
_journal_name_full 'ACS Catalysis'
_journal_page_first 1977
_journal_page_last 1987
_journal_paper_doi 10.1021/acscatal.0c04972
_journal_volume 11
_journal_year 2021
_chemical_formula_moiety 'C41 H52 Cl2 N2 O Ru'
_chemical_formula_sum 'C41 H52 Cl2 N2 O Ru'
_chemical_formula_weight 760.81
_space_group_crystal_system triclinic
_space_group_IT_number 2
_space_group_name_Hall '-P 1'
_space_group_name_H-M_alt 'P -1'
_atom_sites_solution_hydrogens geom
_audit_creation_date 2017-08-07
_audit_creation_method
;
Olex2 1.2
(compiled 2017.07.20 svn.r3457 for OlexSys, GUI svn.r5370)
;
_audit_update_record
;
2020-07-24 # Formatted by publCIF

;
_cell_angle_alpha 75.270(3)
_cell_angle_beta 77.074(3)
_cell_angle_gamma 87.610(3)
_cell_formula_units_Z 2
_cell_length_a 10.2526(9)
_cell_length_b 12.9230(13)
_cell_length_c 14.9304(15)
_cell_measurement_reflns_used 9997
_cell_measurement_temperature 200(2)
_cell_measurement_theta_max 25.0845
_cell_measurement_theta_min 2.2208
_cell_volume 1864.5(3)
_computing_molecular_graphics 'Olex2 (Dolomanov et al., 2009)'
_computing_publication_material 'Olex2 (Dolomanov et al., 2009)'
_computing_structure_refinement 'XL (Sheldrick, 2008)'
_diffrn_ambient_temperature 200.15
_diffrn_measured_fraction_theta_full 0.980
_diffrn_measured_fraction_theta_max 0.980
_diffrn_measurement_device_type 'Bruker SMART X2S benchtop diffractometer'
_diffrn_radiation_type MoK\a
_diffrn_radiation_wavelength 0.71073
_diffrn_reflns_av_R_equivalents 0.0431
_diffrn_reflns_av_unetI/netI 0.0315
_diffrn_reflns_Laue_measured_fraction_full 0.980
_diffrn_reflns_Laue_measured_fraction_max 0.980
_diffrn_reflns_limit_h_max 12
_diffrn_reflns_limit_h_min -12
_diffrn_reflns_limit_k_max 15
_diffrn_reflns_limit_k_min -15
_diffrn_reflns_limit_l_max 17
_diffrn_reflns_limit_l_min -17
_diffrn_reflns_number 33272
_diffrn_reflns_point_group_measured_fraction_full 0.980
_diffrn_reflns_point_group_measured_fraction_max 0.980
_diffrn_reflns_theta_full 25.148
_diffrn_reflns_theta_max 25.148
_diffrn_reflns_theta_min 2.038
_exptl_absorpt_coefficient_mu 0.598
_exptl_absorpt_correction_T_max 0.89
_exptl_absorpt_correction_T_min 0.71
_exptl_absorpt_process_details 'SADABS V2008/1 (Bruker AXS)'
_exptl_crystal_colour orange
_exptl_crystal_density_diffrn 1.355
_exptl_crystal_density_method 'not measured'
_exptl_crystal_description plate
_exptl_crystal_F_000 796
_exptl_crystal_size_max 0.6
_exptl_crystal_size_mid 0.32
_exptl_crystal_size_min 0.2
_refine_diff_density_max 0.807
_refine_diff_density_min -0.623
_refine_diff_density_rms 0.095
_refine_ls_extinction_method none
_refine_ls_goodness_of_fit_ref 1.087
_refine_ls_hydrogen_treatment constr
_refine_ls_matrix_type full
_refine_ls_number_parameters 434
_refine_ls_number_reflns 6550
_refine_ls_number_restraints 0
_refine_ls_restrained_S_all 1.087
_refine_ls_R_factor_all 0.0403
_refine_ls_R_factor_gt 0.0346
_refine_ls_shift/su_max 0.001
_refine_ls_shift/su_mean 0.000
_refine_ls_structure_factor_coef Fsqd
_refine_ls_weighting_details 'w=1/[\s^2^(Fo^2^)+(0.0676P)^2^+0.9115P] where P=(Fo^2^+2Fc^2^)/3'
_refine_ls_weighting_scheme calc
_refine_ls_wR_factor_gt 0.0999
_refine_ls_wR_factor_ref 0.1068
_reflns_Friedel_coverage 0.000
_reflns_number_gt 5893
_reflns_number_total 6550
_reflns_threshold_expression 'I > 2\s(I)'
_cod_data_source_file cs0c04972_si_004.cif
_cod_data_source_block Compound_10d
_cod_depositor_comments 'Adding full bibliography for 4518430--4518444.cif.'
_cod_database_code 4518437
_publcif_datablock.id {087c98f6-e052-43fc-af8b-b747946d4f7f}

_publ_contact_phone 312-413-7383
_publ_contact_fax 312-996-0431
_publ_contact_email dwink@uic.edu
_shelx_shelxl_version_number 2014/7
_shelx_space_group_comment
;
The symmetry employed for this shelxl refinement is uniquely defined
by the following loop, which should always be used as a source of
symmetry information in preference to the above space-group names.
They are only intended as comments.
;
_shelx_estimated_absorpt_t_max 0.890
_shelx_estimated_absorpt_t_min 0.716
_olex2_refinement_description
;
1. Fixed Uiso
 At 1.2 times of:
  All C(H) groups, All C(H,H) groups
 At 1.5 times of:
  All C(H,H,H) groups
2.a Ternary CH refined with riding coordinates:
 C18(H18)
2.b Secondary CH2 refined with riding coordinates:
 C6(H6A,H6B), C7(H7A,H7B), C8(H8A,H8B), C22(H22A,H22B), C23(H23A,H23B)
2.c Aromatic/amide H refined with riding coordinates:
 C1(H1), C10(H10), C11(H11), C13(H13), C14(H14), C15(H15), C16(H16), C26(H26),
 C29(H29), C36(H36), C38(H38)
2.d Idealised Me refined as rotating group:
 C4(H4A,H4B,H4C), C5(H5A,H5B,H5C), C19(H19A,H19B,H19C), C20(H20A,H20B,H20C),
 C28(H28A,H28B,H28C), C31(H31A,H31B,H31C), C32(H32A,H32B,H32C), C35(H35A,H35B,
 H35C), C40(H40A,H40B,H40C), C41(H41A,H41B,H41C)
;
_olex2_submission_special_instructions 'No special instructions were received'
_publcif_info_exptl_table_max_cols 4
_publcif_info_exptl_table_use_headnotes n
_publcif_funding_html
;
;

loop_
_space_group_symop_operation_xyz
'x, y, z'
'-x, -y, -z'

loop_
_atom_site_label
_atom_site_type_symbol
_atom_site_fract_x
_atom_site_fract_y
_atom_site_fract_z
_atom_site_U_iso_or_equiv
_atom_site_adp_type
_atom_site_occupancy
_atom_site_site_symmetry_order
_atom_site_calc_flag
_atom_site_refinement_flags_posn
_atom_site_refinement_flags_adp
_atom_site_refinement_flags_occupancy
_atom_site_disorder_assembly
_atom_site_disorder_group
Ru1 Ru 0.76228(2) 0.98877(2) 0.72518(2) 0.02005(10) Uani 1 1 d . . . . .
Cl1 Cl 0.78392(7) 0.97958(7) 0.56571(5) 0.03556(19) Uani 1 1 d . . . . .
Cl2 Cl 0.71642(7) 0.95219(6) 0.89294(4) 0.03078(18) Uani 1 1 d . . . . .
O1 O 1.0326(2) 0.84341(17) 0.91235(15) 0.0353(5) Uani 1 1 d . . . . .
N1 N 0.4665(2) 1.01594(19) 0.70188(16) 0.0281(5) Uani 1 1 d . . . . .
N2 N 0.5129(2) 0.85382(19) 0.76955(17) 0.0280(5) Uani 1 1 d . . . . .
C1 C 0.7540(3) 1.1339(2) 0.71370(19) 0.0255(6) Uani 1 1 d . . . . .
H1 H 0.6695 1.1638 0.7337 0.031 Uiso 1 1 calc R . . . .
C2 C 0.8688(3) 1.2043(2) 0.67600(18) 0.0263(6) Uani 1 1 d . . . . .
C3 C 0.8573(3) 1.3246(2) 0.6664(2) 0.0344(7) Uani 1 1 d . . . . .
C4 C 0.7825(4) 1.3740(3) 0.5879(3) 0.0472(9) Uani 1 1 d . . . . .
H4A H 0.7705 1.4506 0.5838 0.071 Uiso 1 1 calc GR . . . .
H4B H 0.6948 1.3387 0.6027 0.071 Uiso 1 1 calc GR . . . .
H4C H 0.8344 1.3643 0.5271 0.071 Uiso 1 1 calc GR . . . .
C5 C 0.7757(4) 1.3473(3) 0.7590(3) 0.0553(10) Uani 1 1 d . . . . .
H5A H 0.8171 1.3118 0.8118 0.083 Uiso 1 1 calc GR . . . .
H5B H 0.6840 1.3200 0.7714 0.083 Uiso 1 1 calc GR . . . .
H5C H 0.7742 1.4246 0.7529 0.083 Uiso 1 1 calc GR . . . .
C6 C 0.9973(3) 1.3749(3) 0.6422(3) 0.0458(9) Uani 1 1 d . . . . .
H6A H 0.9907 1.4536 0.6210 0.055 Uiso 1 1 calc R . . . .
H6B H 1.0339 1.3583 0.7002 0.055 Uiso 1 1 calc R . . . .
C7 C 1.0934(3) 1.3349(3) 0.5648(3) 0.0464(9) Uani 1 1 d . . . . .
H7A H 1.0565 1.3494 0.5070 0.056 Uiso 1 1 calc R . . . .
H7B H 1.1804 1.3734 0.5483 0.056 Uiso 1 1 calc R . . . .
C8 C 1.1142(3) 1.2161(3) 0.5988(2) 0.0405(8) Uani 1 1 d . . . . .
H8A H 1.1570 1.1877 0.5438 0.049 Uiso 1 1 calc R . . . .
H8B H 1.1753 1.2039 0.6431 0.049 Uiso 1 1 calc R . . . .
C9 C 0.9850(3) 1.1569(2) 0.64770(19) 0.0273(6) Uani 1 1 d . . . . .
C10 C 0.9831(3) 1.0408(2) 0.66123(19) 0.0272(6) Uani 1 1 d . . . . .
H10 H 0.9873 1.0139 0.6071 0.033 Uiso 1 1 calc R . . . .
C11 C 0.9757(3) 0.9679(2) 0.74764(19) 0.0250(6) Uani 1 1 d . . . . .
H11 H 0.9458 0.9915 0.8040 0.030 Uiso 1 1 calc R . . . .
C12 C 1.0123(3) 0.8548(2) 0.7562(2) 0.0290(6) Uani 1 1 d . . . . .
C13 C 1.0284(3) 0.8072(3) 0.6809(2) 0.0423(8) Uani 1 1 d . . . . .
H13 H 1.0129 0.8483 0.6218 0.051 Uiso 1 1 calc R . . . .
C14 C 1.0662(4) 0.7021(3) 0.6892(3) 0.0537(10) Uani 1 1 d . . . . .
H14 H 1.0781 0.6722 0.6360 0.064 Uiso 1 1 calc R . . . .
C15 C 1.0865(4) 0.6409(3) 0.7744(3) 0.0505(9) Uani 1 1 d . . . . .
H15 H 1.1097 0.5679 0.7808 0.061 Uiso 1 1 calc R . . . .
C16 C 1.0733(3) 0.6852(3) 0.8508(2) 0.0392(8) Uani 1 1 d . . . . .
H16 H 1.0889 0.6428 0.9094 0.047 Uiso 1 1 calc R . . . .
C17 C 1.0372(3) 0.7916(2) 0.8426(2) 0.0290(6) Uani 1 1 d . . . . .
C18 C 1.0274(3) 0.7825(3) 1.0084(2) 0.0378(7) Uani 1 1 d . . . . .
H18 H 1.1062 0.7342 1.0096 0.045 Uiso 1 1 calc R . . . .
C19 C 0.9008(4) 0.7163(3) 1.0476(3) 0.0574(10) Uani 1 1 d . . . . .
H19A H 0.8233 0.7633 1.0466 0.086 Uiso 1 1 calc GR . . . .
H19B H 0.8991 0.6761 1.1131 0.086 Uiso 1 1 calc GR . . . .
H19C H 0.8973 0.6662 1.0087 0.086 Uiso 1 1 calc GR . . . .
C20 C 1.0388(5) 0.8643(3) 1.0622(2) 0.0563(10) Uani 1 1 d . . . . .
H20A H 1.1233 0.9046 1.0340 0.085 Uiso 1 1 calc GR . . . .
H20B H 1.0369 0.8282 1.1287 0.085 Uiso 1 1 calc GR . . . .
H20C H 0.9637 0.9136 1.0590 0.085 Uiso 1 1 calc GR . . . .
C21 C 0.5613(3) 0.9544(2) 0.73739(18) 0.0235(6) Uani 1 1 d . . . . .
C22 C 0.3419(3) 0.9558(3) 0.7111(2) 0.0390(8) Uani 1 1 d . . . . .
H22A H 0.3187 0.9646 0.6487 0.047 Uiso 1 1 calc R . . . .
H22B H 0.2658 0.9788 0.7551 0.047 Uiso 1 1 calc R . . . .
C23 C 0.3795(3) 0.8414(3) 0.7511(2) 0.0367(7) Uani 1 1 d . . . . .
H23A H 0.3148 0.8075 0.8104 0.044 Uiso 1 1 calc R . . . .
H23B H 0.3840 0.7980 0.7046 0.044 Uiso 1 1 calc R . . . .
C24 C 0.5696(3) 0.7638(2) 0.8263(2) 0.0322(7) Uani 1 1 d . . . . .
C25 C 0.5254(3) 0.7407(2) 0.9245(2) 0.0388(8) Uani 1 1 d . . . . .
C26 C 0.5785(4) 0.6522(3) 0.9789(3) 0.0542(11) Uani 1 1 d . . . . .
H26 H 0.5495 0.6352 1.0461 0.065 Uiso 1 1 calc R . . . .
C27 C 0.6726(4) 0.5880(3) 0.9377(3) 0.0584(12) Uani 1 1 d . . . . .
C28 C 0.7297(5) 0.4930(3) 0.9994(4) 0.0930(19) Uani 1 1 d . . . . .
H28A H 0.6891 0.4267 0.9969 0.139 Uiso 1 1 calc GR . . . .
H28B H 0.7100 0.4994 1.0650 0.139 Uiso 1 1 calc GR . . . .
H28C H 0.8268 0.4916 0.9759 0.139 Uiso 1 1 calc GR . . . .
C29 C 0.7118(4) 0.6117(3) 0.8408(3) 0.0580(11) Uani 1 1 d . . . . .
H29 H 0.7775 0.5687 0.8123 0.070 Uiso 1 1 calc R . . . .
C30 C 0.6584(3) 0.6968(3) 0.7825(3) 0.0406(8) Uani 1 1 d . . . . .
C31 C 0.6933(4) 0.7106(3) 0.6778(3) 0.0560(10) Uani 1 1 d . . . . .
H31A H 0.7731 0.6691 0.6608 0.084 Uiso 1 1 calc GR . . . .
H31B H 0.7115 0.7865 0.6460 0.084 Uiso 1 1 calc GR . . . .
H31C H 0.6184 0.6854 0.6577 0.084 Uiso 1 1 calc GR . . . .
C32 C 0.4233(4) 0.8076(3) 0.9721(2) 0.0498(9) Uani 1 1 d . . . . .
H32A H 0.4545 0.8823 0.9524 0.075 Uiso 1 1 calc GR . . . .
H32B H 0.4105 0.7814 1.0411 0.075 Uiso 1 1 calc GR . . . .
H32C H 0.3382 0.8028 0.9537 0.075 Uiso 1 1 calc GR . . . .
C33 C 0.4537(3) 1.1302(2) 0.6856(2) 0.0280(6) Uani 1 1 d . . . . .
C34 C 0.4700(3) 1.1934(3) 0.5928(2) 0.0309(7) Uani 1 1 d . . . . .
C35 C 0.5111(4) 1.1471(3) 0.5093(2) 0.0423(8) Uani 1 1 d . . . . .
H35A H 0.4325 1.1162 0.4979 0.063 Uiso 1 1 calc GR . . . .
H35B H 0.5769 1.0912 0.5217 0.063 Uiso 1 1 calc GR . . . .
H35C H 0.5508 1.2036 0.4532 0.063 Uiso 1 1 calc GR . . . .
C36 C 0.4454(3) 1.3020(3) 0.5808(2) 0.0363(7) Uani 1 1 d . . . . .
H36 H 0.4550 1.3463 0.5182 0.044 Uiso 1 1 calc R . . . .
C37 C 0.4077(3) 1.3480(3) 0.6565(2) 0.0398(8) Uani 1 1 d . . . . .
C38 C 0.3937(3) 1.2825(3) 0.7473(2) 0.0390(8) Uani 1 1 d . . . . .
H38 H 0.3691 1.3133 0.8000 0.047 Uiso 1 1 calc R . . . .
C39 C 0.4146(3) 1.1735(3) 0.7634(2) 0.0345(7) Uani 1 1 d . . . . .
C40 C 0.3979(4) 1.1050(3) 0.8631(2) 0.0476(9) Uani 1 1 d . . . . .
H40A H 0.3726 1.1498 0.9080 0.071 Uiso 1 1 calc GR . . . .
H40B H 0.4825 1.0697 0.8712 0.071 Uiso 1 1 calc GR . . . .
H40C H 0.3279 1.0507 0.8751 0.071 Uiso 1 1 calc GR . . . .
C41 C 0.3830(4) 1.4666(3) 0.6416(3) 0.0636(11) Uani 1 1 d . . . . .
H41A H 0.4602 1.5019 0.6505 0.095 Uiso 1 1 calc GR . . . .
H41B H 0.3028 1.4783 0.6876 0.095 Uiso 1 1 calc GR . . . .
H41C H 0.3700 1.4967 0.5770 0.095 Uiso 1 1 calc GR . . . .

loop_
_atom_site_aniso_label
_atom_site_aniso_U_11
_atom_site_aniso_U_22
_atom_site_aniso_U_33
_atom_site_aniso_U_23
_atom_site_aniso_U_13
_atom_site_aniso_U_12
Ru1 0.02020(15) 0.02114(14) 0.01863(14) -0.00428(9) -0.00441(9) -0.00137(9)
Cl1 0.0328(4) 0.0549(5) 0.0228(3) -0.0154(3) -0.0074(3) 0.0006(3)
Cl2 0.0308(4) 0.0407(4) 0.0185(3) -0.0037(3) -0.0040(3) -0.0040(3)
O1 0.0461(13) 0.0280(11) 0.0330(11) -0.0047(9) -0.0153(10) 0.0031(10)
N1 0.0239(13) 0.0277(13) 0.0316(12) -0.0024(10) -0.0098(10) -0.0016(10)
N2 0.0223(13) 0.0271(13) 0.0333(13) -0.0013(10) -0.0097(10) -0.0041(10)
C1 0.0256(15) 0.0224(14) 0.0275(14) -0.0047(11) -0.0059(11) 0.0022(12)
C2 0.0329(17) 0.0233(14) 0.0226(13) -0.0032(11) -0.0084(12) -0.0024(12)
C3 0.0403(18) 0.0242(15) 0.0373(16) -0.0034(12) -0.0100(14) -0.0037(13)
C4 0.043(2) 0.0358(19) 0.057(2) 0.0030(16) -0.0168(17) -0.0007(16)
C5 0.076(3) 0.0336(19) 0.059(2) -0.0218(17) -0.008(2) 0.0021(19)
C6 0.050(2) 0.0271(17) 0.063(2) -0.0036(15) -0.0240(18) -0.0088(15)
C7 0.0329(19) 0.0381(19) 0.057(2) 0.0072(16) -0.0073(16) -0.0133(15)
C8 0.0298(18) 0.0377(18) 0.0463(19) 0.0006(14) -0.0035(14) -0.0079(14)
C9 0.0244(16) 0.0315(15) 0.0239(13) -0.0027(11) -0.0052(11) -0.0045(12)
C10 0.0202(15) 0.0358(16) 0.0254(14) -0.0070(12) -0.0042(11) -0.0051(12)
C11 0.0189(14) 0.0283(15) 0.0283(14) -0.0072(11) -0.0061(11) -0.0006(11)
C12 0.0221(15) 0.0320(16) 0.0333(15) -0.0076(12) -0.0072(12) -0.0026(12)
C13 0.048(2) 0.044(2) 0.0368(17) -0.0128(15) -0.0113(15) 0.0084(16)
C14 0.072(3) 0.044(2) 0.053(2) -0.0270(18) -0.018(2) 0.0175(19)
C15 0.057(2) 0.0329(18) 0.064(2) -0.0172(17) -0.0153(19) 0.0131(17)
C16 0.0378(19) 0.0305(17) 0.0480(19) -0.0050(14) -0.0134(15) 0.0062(14)
C17 0.0221(15) 0.0301(16) 0.0345(16) -0.0072(12) -0.0069(12) 0.0021(12)
C18 0.044(2) 0.0359(17) 0.0353(17) -0.0041(14) -0.0193(15) 0.0059(15)
C19 0.054(2) 0.055(2) 0.053(2) -0.0071(18) 0.0011(18) -0.0047(19)
C20 0.091(3) 0.047(2) 0.0377(19) -0.0060(16) -0.032(2) 0.005(2)
C21 0.0234(15) 0.0275(14) 0.0200(12) -0.0049(11) -0.0064(11) -0.0016(12)
C22 0.0256(17) 0.0407(18) 0.0498(19) -0.0029(15) -0.0151(14) -0.0059(14)
C23 0.0258(16) 0.0381(18) 0.0445(18) -0.0021(14) -0.0121(14) -0.0069(14)
C24 0.0303(17) 0.0227(15) 0.0441(17) -0.0008(12) -0.0164(14) -0.0072(13)
C25 0.0384(19) 0.0307(16) 0.0449(18) 0.0039(14) -0.0173(15) -0.0126(14)
C26 0.063(3) 0.041(2) 0.056(2) 0.0134(17) -0.034(2) -0.023(2)
C27 0.065(3) 0.0267(18) 0.093(3) -0.0007(19) -0.054(2) -0.0038(18)
C28 0.114(4) 0.035(2) 0.146(5) 0.009(3) -0.096(4) -0.004(2)
C29 0.065(3) 0.0281(18) 0.097(3) -0.018(2) -0.049(2) 0.0077(18)
C30 0.0393(19) 0.0278(16) 0.061(2) -0.0123(15) -0.0236(17) 0.0012(14)
C31 0.059(3) 0.048(2) 0.071(3) -0.031(2) -0.020(2) 0.0125(19)
C32 0.044(2) 0.062(2) 0.0330(17) 0.0005(16) -0.0005(15) -0.0138(18)
C33 0.0224(15) 0.0301(15) 0.0293(15) -0.0021(12) -0.0076(12) 0.0004(12)
C34 0.0217(15) 0.0380(17) 0.0313(15) -0.0026(13) -0.0092(12) -0.0012(13)
C35 0.050(2) 0.048(2) 0.0293(16) -0.0045(14) -0.0161(15) 0.0037(17)
C36 0.0296(17) 0.0353(18) 0.0371(17) 0.0047(13) -0.0090(13) 0.0006(14)
C37 0.0291(18) 0.0322(17) 0.052(2) -0.0045(15) -0.0043(15) 0.0029(14)
C38 0.0330(18) 0.0405(19) 0.0424(18) -0.0148(15) -0.0025(14) 0.0087(15)
C39 0.0290(17) 0.0388(18) 0.0311(16) -0.0047(13) -0.0029(13) 0.0047(14)
C40 0.051(2) 0.055(2) 0.0286(17) -0.0055(15) -0.0014(15) 0.0147(18)
C41 0.068(3) 0.033(2) 0.078(3) -0.0040(19) -0.002(2) 0.0042(19)

loop_
_atom_type_symbol
_atom_type_description
_atom_type_scat_dispersion_real
_atom_type_scat_dispersion_imag
_atom_type_scat_source
C C 0.0033 0.0016 'International Tables Vol C Tables 4.2.6.8 and 6.1.1.4'
H H 0.0000 0.0000 'International Tables Vol C Tables 4.2.6.8 and 6.1.1.4'
N N 0.0061 0.0033 'International Tables Vol C Tables 4.2.6.8 and 6.1.1.4'
O O 0.0106 0.0060 'International Tables Vol C Tables 4.2.6.8 and 6.1.1.4'
Cl Cl 0.1484 0.1585 'International Tables Vol C Tables 4.2.6.8 and 6.1.1.4'
Ru Ru -1.2594 0.8363 'International Tables Vol C Tables 4.2.6.8 and 6.1.1.4'

loop_
_geom_angle_atom_site_label_1
_geom_angle_atom_site_label_2
_geom_angle_atom_site_label_3
_geom_angle
_geom_angle_site_symmetry_1
_geom_angle_site_symmetry_3
_geom_angle_publ_flag
Cl2 Ru1 Cl1 164.91(3) . . ?
C1 Ru1 Cl1 102.01(8) . . ?
C1 Ru1 Cl2 91.65(9) . . ?
C1 Ru1 C10 78.40(12) . . ?
C1 Ru1 C11 96.79(11) . . ?
C1 Ru1 C21 100.00(12) . . ?
C10 Ru1 Cl1 78.85(7) . . ?
C10 Ru1 Cl2 110.57(7) . . ?
C11 Ru1 Cl1 103.77(7) . . ?
C11 Ru1 Cl2 80.63(7) . . ?
C11 Ru1 C10 34.97(9) . . ?
C21 Ru1 Cl1 83.77(7) . . ?
C21 Ru1 Cl2 87.61(7) . . ?
C21 Ru1 C10 161.73(10) . . ?
C21 Ru1 C11 159.75(10) . . ?
C17 O1 C18 119.8(2) . . ?
C21 N1 C22 113.4(2) . . ?
C21 N1 C33 127.8(2) . . ?
C33 N1 C22 115.6(2) . . ?
C21 N2 C23 113.4(2) . . ?
C21 N2 C24 127.3(2) . . ?
C24 N2 C23 118.9(2) . . ?
Ru1 C1 H1 118.4 . . ?
C2 C1 Ru1 123.2(2) . . ?
C2 C1 H1 118.4 . . ?
C1 C2 C3 121.6(3) . . ?
C9 C2 C1 115.3(3) . . ?
C9 C2 C3 123.1(3) . . ?
C2 C3 C4 109.1(3) . . ?
C2 C3 C5 110.6(3) . . ?
C2 C3 C6 109.5(3) . . ?
C4 C3 C5 107.4(3) . . ?
C6 C3 C4 110.3(3) . . ?
C6 C3 C5 109.9(3) . . ?
C3 C4 H4A 109.5 . . ?
C3 C4 H4B 109.5 . . ?
C3 C4 H4C 109.5 . . ?
H4A C4 H4B 109.5 . . ?
H4A C4 H4C 109.5 . . ?
H4B C4 H4C 109.5 . . ?
C3 C5 H5A 109.5 . . ?
C3 C5 H5B 109.5 . . ?
C3 C5 H5C 109.5 . . ?
H5A C5 H5B 109.5 . . ?
H5A C5 H5C 109.5 . . ?
H5B C5 H5C 109.5 . . ?
C3 C6 H6A 109.1 . . ?
C3 C6 H6B 109.1 . . ?
H6A C6 H6B 107.8 . . ?
C7 C6 C3 112.7(3) . . ?
C7 C6 H6A 109.1 . . ?
C7 C6 H6B 109.1 . . ?
C6 C7 H7A 109.6 . . ?
C6 C7 H7B 109.6 . . ?
H7A C7 H7B 108.2 . . ?
C8 C7 C6 110.1(3) . . ?
C8 C7 H7A 109.6 . . ?
C8 C7 H7B 109.6 . . ?
C7 C8 H8A 109.2 . . ?
C7 C8 H8B 109.2 . . ?
H8A C8 H8B 107.9 . . ?
C9 C8 C7 111.8(3) . . ?
C9 C8 H8A 109.2 . . ?
C9 C8 H8B 109.2 . . ?
C2 C9 C8 124.2(3) . . ?
C2 C9 C10 117.9(2) . . ?
C10 C9 C8 117.8(3) . . ?
Ru1 C10 H10 93.4 . . ?
C9 C10 Ru1 105.15(18) . . ?
C9 C10 H10 117.9 . . ?
C11 C10 Ru1 71.51(15) . . ?
C11 C10 C9 124.1(3) . . ?
C11 C10 H10 117.9 . . ?
Ru1 C11 H11 87.8 . . ?
C10 C11 Ru1 73.52(16) . . ?
C10 C11 H11 118.6 . . ?
C10 C11 C12 122.7(3) . . ?
C12 C11 Ru1 108.68(17) . . ?
C12 C11 H11 118.6 . . ?
C13 C12 C11 122.7(3) . . ?
C13 C12 C17 117.4(3) . . ?
C17 C12 C11 119.8(3) . . ?
C12 C13 H13 119.0 . . ?
C14 C13 C12 122.1(3) . . ?
C14 C13 H13 119.0 . . ?
C13 C14 H14 120.1 . . ?
C15 C14 C13 119.8(3) . . ?
C15 C14 H14 120.1 . . ?
C14 C15 H15 119.9 . . ?
C14 C15 C16 120.1(3) . . ?
C16 C15 H15 119.9 . . ?
C15 C16 H16 119.8 . . ?
C15 C16 C17 120.4(3) . . ?
C17 C16 H16 119.8 . . ?
O1 C17 C12 115.9(3) . . ?
O1 C17 C16 123.8(3) . . ?
C16 C17 C12 120.2(3) . . ?
O1 C18 H18 109.3 . . ?
O1 C18 C19 110.9(3) . . ?
O1 C18 C20 105.0(3) . . ?
C19 C18 H18 109.3 . . ?
C19 C18 C20 113.0(3) . . ?
C20 C18 H18 109.3 . . ?
C18 C19 H19A 109.5 . . ?
C18 C19 H19B 109.5 . . ?
C18 C19 H19C 109.5 . . ?
H19A C19 H19B 109.5 . . ?
H19A C19 H19C 109.5 . . ?
H19B C19 H19C 109.5 . . ?
C18 C20 H20A 109.5 . . ?
C18 C20 H20B 109.5 . . ?
C18 C20 H20C 109.5 . . ?
H20A C20 H20B 109.5 . . ?
H20A C20 H20C 109.5 . . ?
H20B C20 H20C 109.5 . . ?
N1 C21 Ru1 130.1(2) . . ?
N2 C21 Ru1 121.3(2) . . ?
N2 C21 N1 107.5(2) . . ?
N1 C22 H22A 111.3 . . ?
N1 C22 H22B 111.3 . . ?
N1 C22 C23 102.2(2) . . ?
H22A C22 H22B 109.2 . . ?
C23 C22 H22A 111.3 . . ?
C23 C22 H22B 111.3 . . ?
N2 C23 C22 102.9(2) . . ?
N2 C23 H23A 111.2 . . ?
N2 C23 H23B 111.2 . . ?
C22 C23 H23A 111.2 . . ?
C22 C23 H23B 111.2 . . ?
H23A C23 H23B 109.1 . . ?
C25 C24 N2 118.2(3) . . ?
C25 C24 C30 121.5(3) . . ?
C30 C24 N2 120.1(3) . . ?
C24 C25 C26 118.0(3) . . ?
C24 C25 C32 122.1(3) . . ?
C26 C25 C32 120.0(3) . . ?
C25 C26 H26 119.1 . . ?
C27 C26 C25 121.8(4) . . ?
C27 C26 H26 119.1 . . ?
C26 C27 C28 120.3(5) . . ?
C29 C27 C26 118.7(3) . . ?
C29 C27 C28 121.0(5) . . ?
C27 C28 H28A 109.5 . . ?
C27 C28 H28B 109.5 . . ?
C27 C28 H28C 109.5 . . ?
H28A C28 H28B 109.5 . . ?
H28A C28 H28C 109.5 . . ?
H28B C28 H28C 109.5 . . ?
C27 C29 H29 119.0 . . ?
C27 C29 C30 122.1(4) . . ?
C30 C29 H29 119.0 . . ?
C24 C30 C31 122.8(3) . . ?
C29 C30 C24 117.7(4) . . ?
C29 C30 C31 119.4(3) . . ?
C30 C31 H31A 109.5 . . ?
C30 C31 H31B 109.5 . . ?
C30 C31 H31C 109.5 . . ?
H31A C31 H31B 109.5 . . ?
H31A C31 H31C 109.5 . . ?
H31B C31 H31C 109.5 . . ?
C25 C32 H32A 109.5 . . ?
C25 C32 H32B 109.5 . . ?
C25 C32 H32C 109.5 . . ?
H32A C32 H32B 109.5 . . ?
H32A C32 H32C 109.5 . . ?
H32B C32 H32C 109.5 . . ?
C34 C33 N1 119.5(3) . . ?
C39 C33 N1 118.7(3) . . ?
C39 C33 C34 121.6(3) . . ?
C33 C34 C35 121.8(3) . . ?
C36 C34 C33 117.5(3) . . ?
C36 C34 C35 120.7(3) . . ?
C34 C35 H35A 109.5 . . ?
C34 C35 H35B 109.5 . . ?
C34 C35 H35C 109.5 . . ?
H35A C35 H35B 109.5 . . ?
H35A C35 H35C 109.5 . . ?
H35B C35 H35C 109.5 . . ?
C34 C36 H36 118.8 . . ?
C37 C36 C34 122.4(3) . . ?
C37 C36 H36 118.8 . . ?
C36 C37 C38 118.2(3) . . ?
C36 C37 C41 121.5(3) . . ?
C38 C37 C41 120.3(3) . . ?
C37 C38 H38 119.1 . . ?
C37 C38 C39 121.8(3) . . ?
C39 C38 H38 119.1 . . ?
C33 C39 C40 121.3(3) . . ?
C38 C39 C33 118.4(3) . . ?
C38 C39 C40 120.3(3) . . ?
C39 C40 H40A 109.5 . . ?
C39 C40 H40B 109.5 . . ?
C39 C40 H40C 109.5 . . ?
H40A C40 H40B 109.5 . . ?
H40A C40 H40C 109.5 . . ?
H40B C40 H40C 109.5 . . ?
C37 C41 H41A 109.5 . . ?
C37 C41 H41B 109.5 . . ?
C37 C41 H41C 109.5 . . ?
H41A C41 H41B 109.5 . . ?
H41A C41 H41C 109.5 . . ?
H41B C41 H41C 109.5 . . ?

loop_
_geom_bond_atom_site_label_1
_geom_bond_atom_site_label_2
_geom_bond_distance
_geom_bond_site_symmetry_2
_geom_bond_publ_flag
Ru1 Cl1 2.3744(7) . ?
Ru1 Cl2 2.3681(7) . ?
Ru1 C1 1.840(3) . ?
Ru1 C10 2.307(3) . ?
Ru1 C11 2.282(3) . ?
Ru1 C21 2.084(3) . ?
O1 C17 1.366(4) . ?
O1 C18 1.441(4) . ?
N1 C21 1.345(4) . ?
N1 C22 1.485(4) . ?
N1 C33 1.439(4) . ?
N2 C21 1.341(4) . ?
N2 C23 1.477(4) . ?
N2 C24 1.440(4) . ?
C1 H1 0.9500 . ?
C1 C2 1.436(4) . ?
C2 C3 1.528(4) . ?
C2 C9 1.348(4) . ?
C3 C4 1.532(4) . ?
C3 C5 1.538(5) . ?
C3 C6 1.529(4) . ?
C4 H4A 0.9800 . ?
C4 H4B 0.9800 . ?
C4 H4C 0.9800 . ?
C5 H5A 0.9800 . ?
C5 H5B 0.9800 . ?
C5 H5C 0.9800 . ?
C6 H6A 0.9900 . ?
C6 H6B 0.9900 . ?
C6 C7 1.525(5) . ?
C7 H7A 0.9900 . ?
C7 H7B 0.9900 . ?
C7 C8 1.511(5) . ?
C8 H8A 0.9900 . ?
C8 H8B 0.9900 . ?
C8 C9 1.497(4) . ?
C9 C10 1.463(4) . ?
C10 H10 0.9500 . ?
C10 C11 1.379(4) . ?
C11 H11 0.9500 . ?
C11 C12 1.475(4) . ?
C12 C13 1.389(4) . ?
C12 C17 1.411(4) . ?
C13 H13 0.9500 . ?
C13 C14 1.378(5) . ?
C14 H14 0.9500 . ?
C14 C15 1.371(5) . ?
C15 H15 0.9500 . ?
C15 C16 1.381(5) . ?
C16 H16 0.9500 . ?
C16 C17 1.391(4) . ?
C18 H18 1.0000 . ?
C18 C19 1.503(5) . ?
C18 C20 1.504(5) . ?
C19 H19A 0.9800 . ?
C19 H19B 0.9800 . ?
C19 H19C 0.9800 . ?
C20 H20A 0.9800 . ?
C20 H20B 0.9800 . ?
C20 H20C 0.9800 . ?
C22 H22A 0.9900 . ?
C22 H22B 0.9900 . ?
C22 C23 1.515(4) . ?
C23 H23A 0.9900 . ?
C23 H23B 0.9900 . ?
C24 C25 1.391(5) . ?
C24 C30 1.401(5) . ?
C25 C26 1.393(5) . ?
C25 C32 1.500(5) . ?
C26 H26 0.9500 . ?
C26 C27 1.387(6) . ?
C27 C28 1.518(5) . ?
C27 C29 1.369(6) . ?
C28 H28A 0.9800 . ?
C28 H28B 0.9800 . ?
C28 H28C 0.9800 . ?
C29 H29 0.9500 . ?
C29 C30 1.394(5) . ?
C30 C31 1.488(5) . ?
C31 H31A 0.9800 . ?
C31 H31B 0.9800 . ?
C31 H31C 0.9800 . ?
C32 H32A 0.9800 . ?
C32 H32B 0.9800 . ?
C32 H32C 0.9800 . ?
C33 C34 1.396(4) . ?
C33 C39 1.388(4) . ?
C34 C35 1.488(4) . ?
C34 C36 1.388(5) . ?
C35 H35A 0.9800 . ?
C35 H35B 0.9800 . ?
C35 H35C 0.9800 . ?
C36 H36 0.9500 . ?
C36 C37 1.380(5) . ?
C37 C38 1.383(5) . ?
C37 C41 1.512(5) . ?
C38 H38 0.9500 . ?
C38 C39 1.384(5) . ?
C39 C40 1.502(4) . ?
C40 H40A 0.9800 . ?
C40 H40B 0.9800 . ?
C40 H40C 0.9800 . ?
C41 H41A 0.9800 . ?
C41 H41B 0.9800 . ?
C41 H41C 0.9800 . ?

loop_
_publcif_info_datablock.id
_publcif_info_datablock.publ_exptl
_publcif_info_datablock.publ_geom
_publcif_info_datablock.structure
{087c98f6-e052-43fc-af8b-b747946d4f7f} y y y

loop_
_publcif_info_exptl_table_extra_item
sin_theta_over_lambda_max

loop_
_publcif_info_exptl_table_header_item
?

loop_
_publcif_info_tables.block_id
_publcif_info_tables.reference_item
{087c98f6-e052-43fc-af8b-b747946d4f7f} '_publcif_info_datablock.publ_exptl'

loop_
_publcif_info_cif.paper_type
EX
